data_7053286
loop_
_publ_author_name
'Fernando, Isurika R.'
'Daskalakis, Nikos'
'Demadis, Konstantinos D.'
'Mezei, Gellert'

_publ_section_title
;
 Cation effect on the inorganic--organic layered structure of
 pyrazole-4-sulfonate networks and inhibitory effects on copper corrosion
;
_journal_issue 2
_journal_name_full 'New Journal of Chemistry'
_journal_page_first 221
_journal_paper_doi 10.1039/b9nj00361d
_journal_volume 34
_journal_year 2010
_chemical_formula_sum 'C6 H18 Mg N4 O12 S2'
_chemical_formula_weight 426.67
_chemical_name_systematic
;
?
;
_space_group_IT_number 2
_symmetry_cell_setting triclinic
_symmetry_space_group_name_Hall '-P 1'
_symmetry_space_group_name_H-M 'P -1'
_atom_sites_solution_hydrogens geom
_atom_sites_solution_primary direct
_atom_sites_solution_secondary difmap
_audit_creation_method SHELXL-97
_cell_angle_alpha 72.572(2)
_cell_angle_beta 74.370(2)
_cell_angle_gamma 76.045(2)
_cell_formula_units_Z 1
_cell_length_a 7.0543(7)
_cell_length_b 7.7307(8)
_cell_length_c 8.6389(9)
_cell_measurement_temperature 298(2)
_cell_volume 426.22(8)
_computing_cell_refinement 'Bruker SMART'
_computing_data_collection 'Bruker SMART'
_computing_data_reduction 'Bruker SHELXTL'
_computing_molecular_graphics 'Bruker SHELXTL'
_computing_publication_material 'Bruker SHELXTL'
_computing_structure_refinement 'SHELXL-97 (Sheldrick, 1997)'
_computing_structure_solution 'SHELXS-97 (Sheldrick, 1990)'
_diffrn_ambient_temperature 298(2)
_diffrn_measured_fraction_theta_full 0.999
_diffrn_measured_fraction_theta_max 0.999
_diffrn_measurement_device_type 'CCD area detector'
_diffrn_measurement_method 'phi and omega scans'
_diffrn_radiation_monochromator graphite
_diffrn_radiation_source 'fine-focus sealed tube'
_diffrn_radiation_type MoK\a
_diffrn_radiation_wavelength 0.71073
_diffrn_reflns_av_R_equivalents 0.0181
_diffrn_reflns_av_sigmaI/netI 0.0199
_diffrn_reflns_limit_h_max 7
_diffrn_reflns_limit_h_min -7
_diffrn_reflns_limit_k_max 8
_diffrn_reflns_limit_k_min -5
_diffrn_reflns_limit_l_max 9
_diffrn_reflns_limit_l_min -9
_diffrn_reflns_number 2057
_diffrn_reflns_theta_full 23.27
_diffrn_reflns_theta_max 23.27
_diffrn_reflns_theta_min 2.53
_exptl_absorpt_coefficient_mu 0.417
_exptl_absorpt_correction_type none
_exptl_crystal_colour colorless
_exptl_crystal_density_diffrn 1.662
_exptl_crystal_density_method 'not measured'
_exptl_crystal_description fragment
_exptl_crystal_F_000 222
_exptl_crystal_size_max 0.25
_exptl_crystal_size_mid 0.13
_exptl_crystal_size_min 0.06
_refine_diff_density_max 0.261
_refine_diff_density_min -0.341
_refine_diff_density_rms 0.056
_refine_ls_extinction_coef 0.131(12)
_refine_ls_extinction_expression Fc^*^=kFc[1+0.001xFc^2^\l^3^/sin(2\q)]^-1/4^
_refine_ls_extinction_method SHELXL
_refine_ls_goodness_of_fit_ref 1.063
_refine_ls_hydrogen_treatment constr
_refine_ls_matrix_type full
_refine_ls_number_parameters 122
_refine_ls_number_reflns 1225
_refine_ls_number_restraints 6
_refine_ls_restrained_S_all 1.061
_refine_ls_R_factor_all 0.0364
_refine_ls_R_factor_gt 0.0326
_refine_ls_shift/su_max 0.000
_refine_ls_shift/su_mean 0.000
_refine_ls_structure_factor_coef Fsqd
_refine_ls_weighting_details 'calc w=1/[\s^2^(Fo^2^)+(0.0603P)^2^+0.1834P] where P=(Fo^2^+2Fc^2^)/3'
_refine_ls_weighting_scheme calc
_refine_ls_wR_factor_gt 0.0886
_refine_ls_wR_factor_ref 0.0915
_reflns_number_gt 1101
_reflns_number_total 1225
_reflns_threshold_expression >2sigma(I)
_cod_data_source_file b9nj00361d.txt
_cod_data_source_block magnesiumpyrazolesulfonate
_cod_depositor_comments
;
The following automatic conversions were performed:

'_symmetry_cell_setting' value 'Triclinic' changed to 'triclinic'
according to /home/saulius/struct/CIF-dictionaries/cif_core.dic
dictionary named 'cif_core.dic' version 2.4.2 from 2011-04-26.

Automatic conversion script
Id: cif_fix_values 1891 2012-01-12 08:04:46Z andrius 
;
_cod_original_sg_symbol_H-M P-1
_cod_database_code 7053286

loop_
_symmetry_equiv_pos_as_xyz
'x, y, z'
'-x, -y, -z'

loop_
_atom_site_label
_atom_site_type_symbol
_atom_site_fract_x
_atom_site_fract_y
_atom_site_fract_z
_atom_site_U_iso_or_equiv
_atom_site_adp_type
_atom_site_occupancy
_atom_site_symmetry_multiplicity
_atom_site_calc_flag
_atom_site_refinement_flags
Mg1 Mg 0.5000 0.0000 0.5000 0.0252(3) Uani 1 2 d S
S1 S 0.24716(8) 0.72559(7) 0.17948(7) 0.0255(3) Uani 1 1 d .
O1 O 0.1630(3) 0.9138(2) 0.1899(2) 0.0418(5) Uani 1 1 d .
O2 O 0.3877(3) 0.7149(3) 0.0250(2) 0.0493(5) Uani 1 1 d .
O3 O 0.3345(3) 0.6179(2) 0.3204(2) 0.0401(5) Uani 1 1 d .
O4 O 0.4275(3) 0.2666(2) 0.5254(2) 0.0336(4) Uani 1 1 d D
O5 O 0.4113(3) 0.0889(2) 0.2759(2) 0.0380(5) Uani 1 1 d D
O6 O 0.2191(3) -0.0522(2) 0.6183(2) 0.0403(5) Uani 1 1 d D
N1 N -0.1485(3) 0.4115(3) 0.2583(3) 0.0375(6) Uani 1 1 d .
N2 N -0.2119(3) 0.5612(3) 0.1444(3) 0.0339(5) Uani 1 1 d .
H2 H -0.3139 0.5717 0.1037 0.041 Uiso 1 1 calc R
C1 C -0.1000(4) 0.6910(3) 0.1016(3) 0.0319(6) Uani 1 1 d .
H1 H -0.1184 0.8052 0.0265 0.038 Uiso 1 1 calc R
C2 C 0.0488(3) 0.6222(3) 0.1910(3) 0.0255(5) Uani 1 1 d .
C3 C 0.0109(3) 0.4490(3) 0.2865(3) 0.0329(6) Uani 1 1 d .
H3 H 0.0874 0.3700 0.3605 0.039 Uiso 1 1 calc R
H4B H 0.3922 0.3621 0.4631 0.056(10) Uiso 1 1 d RD
H5A H 0.3363 0.0446 0.2466 0.072(11) Uiso 1 1 d RD
H4A H 0.4859 0.3012 0.5778 0.060(10) Uiso 1 1 d RD
H5B H 0.4817 0.1306 0.1863 0.048(9) Uiso 1 1 d RD
H6A H 0.2060 -0.1588 0.6558 0.057(10) Uiso 1 1 d RD
H6B H 0.1227 0.0046 0.6661 0.074(12) Uiso 1 1 d RD

loop_
_atom_site_aniso_label
_atom_site_aniso_U_11
_atom_site_aniso_U_22
_atom_site_aniso_U_33
_atom_site_aniso_U_23
_atom_site_aniso_U_13
_atom_site_aniso_U_12
Mg1 0.0265(6) 0.0211(6) 0.0290(6) -0.0055(5) -0.0058(5) -0.0074(4)
S1 0.0232(4) 0.0237(4) 0.0299(4) -0.0033(3) -0.0074(2) -0.0067(2)
O1 0.0378(10) 0.0248(10) 0.0683(13) -0.0119(8) -0.0208(9) -0.0046(7)
O2 0.0397(11) 0.0645(13) 0.0424(11) -0.0110(9) 0.0047(9) -0.0247(9)
O3 0.0416(11) 0.0321(10) 0.0502(11) 0.0029(8) -0.0264(9) -0.0111(8)
O4 0.0417(10) 0.0220(9) 0.0408(10) -0.0072(8) -0.0167(8) -0.0043(7)
O5 0.0438(11) 0.0432(11) 0.0305(10) -0.0008(8) -0.0125(9) -0.0197(9)
O6 0.0294(10) 0.0302(10) 0.0566(12) -0.0114(9) 0.0033(8) -0.0099(8)
N1 0.0361(12) 0.0340(12) 0.0448(13) -0.0069(10) -0.0092(10) -0.0137(10)
N2 0.0246(11) 0.0428(13) 0.0402(12) -0.0135(10) -0.0105(9) -0.0088(9)
C1 0.0304(13) 0.0304(13) 0.0338(13) -0.0052(11) -0.0068(11) -0.0069(11)
C2 0.0212(12) 0.0265(12) 0.0290(12) -0.0073(10) -0.0056(9) -0.0037(9)
C3 0.0313(14) 0.0293(13) 0.0380(14) -0.0014(11) -0.0117(11) -0.0091(11)

loop_
_atom_type_symbol
_atom_type_description
_atom_type_scat_dispersion_real
_atom_type_scat_dispersion_imag
_atom_type_scat_source
C C 0.0033 0.0016 'International Tables Vol C Tables 4.2.6.8 and 6.1.1.4'
H H 0.0000 0.0000 'International Tables Vol C Tables 4.2.6.8 and 6.1.1.4'
N N 0.0061 0.0033 'International Tables Vol C Tables 4.2.6.8 and 6.1.1.4'
O O 0.0106 0.0060 'International Tables Vol C Tables 4.2.6.8 and 6.1.1.4'
Mg Mg 0.0486 0.0363 'International Tables Vol C Tables 4.2.6.8 and 6.1.1.4'
S S 0.1246 0.1234 'International Tables Vol C Tables 4.2.6.8 and 6.1.1.4'

loop_
_geom_angle_atom_site_label_1
_geom_angle_atom_site_label_2
_geom_angle_atom_site_label_3
_geom_angle
_geom_angle_site_symmetry_1
_geom_angle_site_symmetry_3
O6 Mg1 O6 180.00(5) . 2_656
O6 Mg1 O4 92.49(7) . .
O6 Mg1 O4 87.51(7) 2_656 .
O6 Mg1 O4 87.51(7) . 2_656
O6 Mg1 O4 92.49(7) 2_656 2_656
O4 Mg1 O4 180.000(1) . 2_656
O6 Mg1 O5 89.71(7) . .
O6 Mg1 O5 90.29(7) 2_656 .
O4 Mg1 O5 90.07(7) . .
O4 Mg1 O5 89.93(7) 2_656 .
O6 Mg1 O5 90.29(7) . 2_656
O6 Mg1 O5 89.71(7) 2_656 2_656
O4 Mg1 O5 89.93(7) . 2_656
O4 Mg1 O5 90.07(7) 2_656 2_656
O5 Mg1 O5 180.00(11) . 2_656
O2 S1 O3 110.99(11) . .
O2 S1 O1 112.88(12) . .
O3 S1 O1 112.42(11) . .
O2 S1 C2 107.89(11) . .
O3 S1 C2 105.45(10) . .
O1 S1 C2 106.73(10) . .
C3 N1 N2 104.71(19) . .
C1 N2 N1 112.9(2) . .
N2 C1 C2 106.2(2) . .
C1 C2 C3 105.1(2) . .
C1 C2 S1 127.31(19) . .
C3 C2 S1 127.54(18) . .
N1 C3 C2 111.1(2) . .

loop_
_geom_bond_atom_site_label_1
_geom_bond_atom_site_label_2
_geom_bond_distance
_geom_bond_site_symmetry_2
Mg1 O6 2.0452(17) .
Mg1 O6 2.0452(17) 2_656
Mg1 O4 2.0641(16) .
Mg1 O4 2.0641(16) 2_656
Mg1 O5 2.0643(16) .
Mg1 O5 2.0643(16) 2_656
S1 O2 1.444(2) .
S1 O3 1.4507(17) .
S1 O1 1.4529(18) .
S1 C2 1.738(2) .
N1 C3 1.325(3) .
N1 N2 1.346(3) .
N2 C1 1.330(3) .
C1 C2 1.379(3) .
C2 C3 1.392(3) .
